data_2216037
loop_
_publ_author_name
'He, Quan'
'Jennings, Michael C.'
'Rohani, Sohrab'
'Zhu, Jesse'
'Gomaa, Hassan'

_publ_section_title
;
 (<i>R</i>)-Phenylethylammonium (<i>R</i>)-4-chloromandelate
;
_journal_coeditor_code LH2509
_journal_issue 11
_journal_name_full 'Acta Crystallographica Section E'
_journal_page_first o4199
_journal_page_last o4199
_journal_paper_doi 10.1107/S160053680704696X
_journal_volume 63
_journal_year 2007
_chemical_formula_iupac 'C8 H12 N +, C8 H6 Cl O3 -'
_chemical_formula_moiety 'C8 H12 N +, C8 H6 Cl O3 -'
_chemical_formula_sum 'C16 H18 Cl N O3'
_chemical_formula_weight 307.76
_chemical_name_common
;
(R)-Phenylethylaminium (R)-4-chloromandelate
;
_chemical_name_systematic
;
(R)-phenylethylaminium (R)-2-(4-chlorophenyl)-2-hydroxyacetate,
;
_space_group_IT_number 19
_symmetry_cell_setting orthorhombic
_symmetry_space_group_name_Hall 'P 2ac 2ab'
_symmetry_space_group_name_H-M 'P 21 21 21'
_atom_sites_solution_hydrogens geom
_atom_sites_solution_primary direct
_atom_sites_solution_secondary difmap
_audit_creation_method SHELXL-97
_cell_angle_alpha 90.00
_cell_angle_beta 90.00
_cell_angle_gamma 90.00
_cell_formula_units_Z 4
_cell_length_a 6.8848(3)
_cell_length_b 8.3979(3)
_cell_length_c 26.9433(10)
_cell_measurement_reflns_used 23622
_cell_measurement_temperature 296(2)
_cell_measurement_theta_max 27.48
_cell_measurement_theta_min 2.04
_cell_volume 1557.80(11)
_computing_cell_refinement 'DENZO-SMN (Otwinowski & Minor, 1997)'
_computing_data_collection 'COLLECT (Nonius, 2001)'
_computing_data_reduction 'DENZO-SMN (Otwinowski & Minor, 1997)'
_computing_molecular_graphics 'SHELXTL/PC (Sheldrick, 2001)'
_computing_publication_material 'SHELXTL/PC (Sheldrick, 2001)'
_computing_structure_refinement 'SHELXL97 (Sheldrick, 1997)'
_computing_structure_solution 'SHELXS97 (Sheldrick, 1997)'
_diffrn_ambient_temperature 296(2)
_diffrn_measured_fraction_theta_full 0.998
_diffrn_measured_fraction_theta_max 0.998
_diffrn_measurement_device_type 'Nonius KappaCCD'
_diffrn_measurement_method '\f scans, and \w scans with \k offsets'
_diffrn_radiation_monochromator graphite
_diffrn_radiation_source 'fine-focus sealed tube'
_diffrn_radiation_type MoK\a
_diffrn_radiation_wavelength 0.71073
_diffrn_reflns_av_R_equivalents 0.0554
_diffrn_reflns_av_sigmaI/netI 0.068
_diffrn_reflns_limit_h_max 8
_diffrn_reflns_limit_h_min -8
_diffrn_reflns_limit_k_max 9
_diffrn_reflns_limit_k_min -9
_diffrn_reflns_limit_l_max 20
_diffrn_reflns_limit_l_min -32
_diffrn_reflns_number 18157
_diffrn_reflns_theta_full 25.00
_diffrn_reflns_theta_max 25.00
_diffrn_reflns_theta_min 2.86
_diffrn_standards_number 0
_exptl_absorpt_coefficient_mu 0.254
_exptl_absorpt_correction_T_max 0.988
_exptl_absorpt_correction_T_min 0.838
_exptl_absorpt_correction_type multi-scan
_exptl_absorpt_process_details
;
from symmetry-related measurements (SORTAV; Blessing, 1995)
;
_exptl_crystal_colour colourless
_exptl_crystal_density_diffrn 1.312
_exptl_crystal_density_method 'not measured'
_exptl_crystal_description rod
_exptl_crystal_F_000 648
_exptl_crystal_size_max 0.40
_exptl_crystal_size_mid 0.13
_exptl_crystal_size_min 0.05
_refine_diff_density_max 0.147
_refine_diff_density_min -0.185
_refine_ls_abs_structure_details 'Flack (1983), 1121 Friedel pairs'
_refine_ls_abs_structure_Flack -0.07(10)
_refine_ls_extinction_coef 0.0116(19)
_refine_ls_extinction_expression Fc^*^=kFc[1+0.001xFc^2^\l^3^/sin(2\q)]^-1/4^
_refine_ls_extinction_method 'SHELXL97 (Sheldrick, 1997)'
_refine_ls_goodness_of_fit_ref 1.027
_refine_ls_hydrogen_treatment constr
_refine_ls_matrix_type full
_refine_ls_number_parameters 193
_refine_ls_number_reflns 2731
_refine_ls_number_restraints 0
_refine_ls_restrained_S_all 1.027
_refine_ls_R_factor_all 0.0609
_refine_ls_R_factor_gt 0.0383
_refine_ls_shift/su_max 0.000
_refine_ls_shift/su_mean 0.000
_refine_ls_structure_factor_coef Fsqd
_refine_ls_weighting_details 'calc w=1/[\s^2^(Fo^2^)+(0.0425P)^2^+0.2438P] where P=(Fo^2^+2Fc^2^)/3'
_refine_ls_weighting_scheme calc
_refine_ls_wR_factor_gt 0.0844
_refine_ls_wR_factor_ref 0.0946
_reflns_number_gt 2086
_reflns_number_total 2731
_reflns_threshold_expression I>2\s(I)
_cod_data_source_file lh2509.cif
_cod_data_source_block I
_cod_database_code 2216037
_cod_database_fobs_code 2216037

loop_
_symmetry_equiv_pos_as_xyz
'x, y, z'
'-x+1/2, -y, z+1/2'
'-x, y+1/2, -z+1/2'
'x+1/2, -y+1/2, -z'

loop_
_atom_site_type_symbol
_atom_site_label
_atom_site_fract_x
_atom_site_fract_y
_atom_site_fract_z
_atom_site_U_iso_or_equiv
_atom_site_adp_type
_atom_site_calc_flag
_atom_site_refinement_flags
_atom_site_occupancy
Cl Cl1 1.08733(15) 1.26848(13) -0.22906(3) 0.1093(4) Uani d . 1
C C2 0.9516(4) 1.2426(3) -0.17511(10) 0.0619(7) Uani d . 1
C C3 0.7898(4) 1.1480(3) -0.17627(10) 0.0661(8) Uani d . 1
H H3A 0.7535 1.0971 -0.2055 0.079 Uiso calc R 1
C C4 0.6809(4) 1.1287(3) -0.13362(9) 0.0537(6) Uani d . 1
H H4A 0.5702 1.0653 -0.1344 0.064 Uiso calc R 1
C C5 0.7339(3) 1.2022(2) -0.08997(8) 0.0403(5) Uani d . 1
C C6 0.8988(4) 1.2948(3) -0.08991(10) 0.0530(6) Uani d . 1
H H6A 0.9373 1.3442 -0.0606 0.064 Uiso calc R 1
C C7 1.0087(4) 1.3160(3) -0.13242(11) 0.0666(8) Uani d . 1
H H7A 1.1195 1.3792 -0.1319 0.080 Uiso calc R 1
C C8 0.6149(3) 1.1803(3) -0.04321(8) 0.0427(6) Uani d . 1
H H8A 0.6380 1.2723 -0.0216 0.051 Uiso calc R 1
O O9 0.4138(2) 1.1733(2) -0.05381(6) 0.0592(5) Uani d . 1
H H9A 0.3595 1.2511 -0.0417 0.089 Uiso calc R 1
C C10 0.6798(3) 1.0312(3) -0.01565(8) 0.0392(5) Uani d . 1
O O11 0.8499(2) 1.03549(18) 0.00208(6) 0.0487(4) Uani d . 1
O O12 0.5668(2) 0.91601(18) -0.01150(6) 0.0516(4) Uani d . 1
N N13 0.6696(3) 0.6352(2) 0.04075(7) 0.0461(5) Uani d . 1
H H13A 0.6670 0.7336 0.0285 0.069 Uiso calc R 1
H H13B 0.5842 0.5749 0.0246 0.069 Uiso calc R 1
H H13C 0.7881 0.5946 0.0371 0.069 Uiso calc R 1
C C14 0.4278(4) 0.7292(3) 0.10083(10) 0.0608(7) Uani d . 1
H H14A 0.4446 0.8374 0.0902 0.091 Uiso calc R 1
H H14B 0.3895 0.7275 0.1351 0.091 Uiso calc R 1
H H14C 0.3292 0.6793 0.0810 0.091 Uiso calc R 1
C C15 0.6183(3) 0.6394(3) 0.09474(8) 0.0455(6) Uani d . 1
H H15A 0.5985 0.5297 0.1060 0.055 Uiso calc R 1
C C16 0.7750(3) 0.7132(3) 0.12610(9) 0.0445(6) Uani d . 1
C C17 0.8086(4) 0.6529(3) 0.17348(9) 0.0606(7) Uani d . 1
H H17A 0.7429 0.5622 0.1840 0.073 Uiso calc R 1
C C18 0.9392(5) 0.7270(4) 0.20491(10) 0.0721(8) Uani d . 1
H H18A 0.9602 0.6861 0.2365 0.087 Uiso calc R 1
C C19 1.0372(4) 0.8594(4) 0.18997(11) 0.0664(8) Uani d . 1
H H19A 1.1238 0.9094 0.2114 0.080 Uiso calc R 1
C C20 1.0075(4) 0.9186(3) 0.14321(11) 0.0634(8) Uani d . 1
H H20A 1.0755 1.0082 0.1328 0.076 Uiso calc R 1
C C21 0.8777(4) 0.8465(3) 0.11138(9) 0.0530(7) Uani d . 1
H H21A 0.8591 0.8880 0.0797 0.064 Uiso calc R 1

loop_
_atom_site_aniso_label
_atom_site_aniso_U_11
_atom_site_aniso_U_22
_atom_site_aniso_U_33
_atom_site_aniso_U_12
_atom_site_aniso_U_13
_atom_site_aniso_U_23
Cl1 0.1089(8) 0.1380(9) 0.0811(6) 0.0112(7) 0.0429(5) 0.0314(6)
C2 0.0596(18) 0.0677(18) 0.0583(17) 0.0094(16) 0.0110(14) 0.0151(15)
C3 0.076(2) 0.0736(18) 0.0484(16) -0.0007(17) 0.0007(15) -0.0050(15)
C4 0.0510(15) 0.0571(15) 0.0531(15) -0.0083(13) -0.0019(14) -0.0021(13)
C5 0.0368(12) 0.0369(12) 0.0471(13) 0.0010(10) -0.0021(11) 0.0029(11)
C6 0.0498(15) 0.0539(14) 0.0552(15) -0.0087(13) -0.0040(13) 0.0047(12)
C7 0.0532(16) 0.0677(19) 0.079(2) -0.0111(14) 0.0051(16) 0.0172(16)
C8 0.0373(13) 0.0398(13) 0.0509(14) 0.0030(10) -0.0009(11) -0.0044(10)
O9 0.0358(9) 0.0656(11) 0.0760(12) 0.0102(9) 0.0029(9) -0.0010(9)
C10 0.0379(14) 0.0408(13) 0.0390(12) 0.0012(11) 0.0021(11) -0.0069(10)
O11 0.0426(10) 0.0503(9) 0.0532(10) 0.0008(8) -0.0060(8) 0.0020(7)
O12 0.0429(9) 0.0430(8) 0.0690(11) -0.0065(8) -0.0004(9) 0.0057(8)
N13 0.0381(11) 0.0452(11) 0.0551(12) 0.0027(9) -0.0016(9) -0.0044(9)
C14 0.0422(14) 0.0654(17) 0.0749(18) 0.0017(14) 0.0066(13) -0.0155(14)
C15 0.0463(14) 0.0388(12) 0.0514(14) -0.0045(11) 0.0062(12) -0.0013(11)
C16 0.0396(13) 0.0439(12) 0.0501(14) 0.0039(11) 0.0051(11) -0.0029(12)
C17 0.0684(18) 0.0593(15) 0.0541(16) -0.0036(15) 0.0061(14) 0.0066(14)
C18 0.086(2) 0.080(2) 0.0507(16) 0.008(2) -0.0072(16) -0.0019(15)
C19 0.0624(18) 0.0704(18) 0.0664(18) 0.0044(16) -0.0123(15) -0.0148(16)
C20 0.0522(17) 0.0576(16) 0.080(2) -0.0091(14) -0.0056(16) -0.0010(15)
C21 0.0511(16) 0.0511(14) 0.0568(15) -0.0078(14) -0.0065(13) 0.0081(12)

loop_
_atom_type_symbol
_atom_type_description
_atom_type_scat_dispersion_real
_atom_type_scat_dispersion_imag
_atom_type_scat_source
C C 0.0033 0.0016 'International Tables Vol C Tables 4.2.6.8 and 6.1.1.4'
H H 0.0000 0.0000 'International Tables Vol C Tables 4.2.6.8 and 6.1.1.4'
N N 0.0061 0.0033 'International Tables Vol C Tables 4.2.6.8 and 6.1.1.4'
O O 0.0106 0.0060 'International Tables Vol C Tables 4.2.6.8 and 6.1.1.4'
Cl Cl 0.1484 0.1585 'International Tables Vol C Tables 4.2.6.8 and 6.1.1.4'

loop_
_geom_angle_atom_site_label_1
_geom_angle_atom_site_label_2
_geom_angle_atom_site_label_3
_geom_angle
C7 C2 C3 121.1(3)
C7 C2 Cl1 119.6(2)
C3 C2 Cl1 119.3(2)
C2 C3 C4 119.4(3)
C2 C3 H3A 120.3
C4 C3 H3A 120.3
C5 C4 C3 120.9(2)
C5 C4 H4A 119.5
C3 C4 H4A 119.5
C6 C5 C4 118.2(2)
C6 C5 C8 120.9(2)
C4 C5 C8 120.9(2)
C5 C6 C7 121.5(2)
C5 C6 H6A 119.2
C7 C6 H6A 119.2
C2 C7 C6 118.9(3)
C2 C7 H7A 120.6
C6 C7 H7A 120.6
O9 C8 C5 111.52(18)
O9 C8 C10 110.60(18)
C5 C8 C10 110.28(18)
O9 C8 H8A 108.1
C5 C8 H8A 108.1
C10 C8 H8A 108.1
C8 O9 H9A 109.5
O12 C10 O11 124.5(2)
O12 C10 C8 119.9(2)
O11 C10 C8 115.61(19)
C15 N13 H13A 109.5
C15 N13 H13B 109.5
H13A N13 H13B 109.5
C15 N13 H13C 109.5
H13A N13 H13C 109.5
H13B N13 H13C 109.5
C15 C14 H14A 109.5
C15 C14 H14B 109.5
H14A C14 H14B 109.5
C15 C14 H14C 109.5
H14A C14 H14C 109.5
H14B C14 H14C 109.5
N13 C15 C16 112.72(19)
N13 C15 C14 108.7(2)
C16 C15 C14 110.69(18)
N13 C15 H15A 108.2
C16 C15 H15A 108.2
C14 C15 H15A 108.2
C21 C16 C17 118.2(2)
C21 C16 C15 122.6(2)
C17 C16 C15 119.0(2)
C18 C17 C16 120.3(3)
C18 C17 H17A 119.8
C16 C17 H17A 119.8
C19 C18 C17 120.6(3)
C19 C18 H18A 119.7
C17 C18 H18A 119.7
C18 C19 C20 119.6(3)
C18 C19 H19A 120.2
C20 C19 H19A 120.2
C19 C20 C21 120.7(3)
C19 C20 H20A 119.7
C21 C20 H20A 119.7
C20 C21 C16 120.6(2)
C20 C21 H21A 119.7
C16 C21 H21A 119.7

loop_
_geom_bond_atom_site_label_1
_geom_bond_atom_site_label_2
_geom_bond_distance
Cl1 C2 1.742(3)
C2 C7 1.363(4)
C2 C3 1.369(4)
C3 C4 1.381(4)
C3 H3A 0.9300
C4 C5 1.377(3)
C4 H4A 0.9300
C5 C6 1.376(3)
C5 C8 1.514(3)
C6 C7 1.384(4)
C6 H6A 0.9300
C7 H7A 0.9300
C8 O9 1.415(3)
C8 C10 1.523(3)
C8 H8A 0.9800
O9 H9A 0.8200
C10 O12 1.247(3)
C10 O11 1.265(3)
N13 C15 1.497(3)
N13 H13A 0.8900
N13 H13B 0.8900
N13 H13C 0.8900
C14 C15 1.521(3)
C14 H14A 0.9600
C14 H14B 0.9600
C14 H14C 0.9600
C15 C16 1.504(3)
C15 H15A 0.9800
C16 C21 1.383(3)
C16 C17 1.393(3)
C17 C18 1.383(4)
C17 H17A 0.9300
C18 C19 1.361(4)
C18 H18A 0.9300
C19 C20 1.370(4)
C19 H19A 0.9300
C20 C21 1.378(3)
C20 H20A 0.9300
C21 H21A 0.9300

loop_
_geom_hbond_atom_site_label_D
_geom_hbond_atom_site_label_H
_geom_hbond_atom_site_label_A
_geom_hbond_site_symmetry_A
_geom_hbond_distance_DH
_geom_hbond_distance_HA
_geom_hbond_distance_DA
_geom_hbond_angle_DHA
O9 H9A O11 4_475 0.82 2.09 2.848(2) 154.3
N13 H13A O12 . 0.89 2.00 2.836(2) 156.9
N13 H13B O11 4_465 0.89 1.99 2.869(3) 167.2
N13 H13C O12 4_565 0.89 2.04 2.878(3) 156.4

loop_
_geom_torsion_atom_site_label_1
_geom_torsion_atom_site_label_2
_geom_torsion_atom_site_label_3
_geom_torsion_atom_site_label_4
_geom_torsion
C7 C2 C3 C4 1.1(4)
Cl1 C2 C3 C4 -179.3(2)
C2 C3 C4 C5 -0.6(4)
C3 C4 C5 C6 -0.3(4)
C3 C4 C5 C8 -179.7(2)
C4 C5 C6 C7 0.7(3)
C8 C5 C6 C7 -179.9(2)
C3 C2 C7 C6 -0.7(4)
Cl1 C2 C7 C6 179.7(2)
C5 C6 C7 C2 -0.2(4)
C6 C5 C8 O9 143.6(2)
C4 C5 C8 O9 -37.0(3)
C6 C5 C8 C10 -93.1(2)
C4 C5 C8 C10 86.3(3)
O9 C8 C10 O12 9.6(3)
C5 C8 C10 O12 -114.3(2)
O9 C8 C10 O11 -169.88(19)
C5 C8 C10 O11 66.3(2)
N13 C15 C16 C21 40.7(3)
C14 C15 C16 C21 -81.2(3)
N13 C15 C16 C17 -144.3(2)
C14 C15 C16 C17 93.7(3)
C21 C16 C17 C18 1.1(4)
C15 C16 C17 C18 -174.1(2)
C16 C17 C18 C19 -0.3(4)
C17 C18 C19 C20 -0.7(4)
C18 C19 C20 C21 0.8(4)
C19 C20 C21 C16 0.1(4)
C17 C16 C21 C20 -1.0(4)
C15 C16 C21 C20 174.0(2)

loop_
_cod_related_entry_id
_cod_related_entry_database
_cod_related_entry_code
1 ChemSpider 21197013
